data_4070372
loop_
_publ_author_name
'Ylijoki, Kai E. O.'
'Witherell, Ross D.'
'Kirk, Andrew D.'
'B\"ocklein, Sebastian'
'Lofstrand, Verner A.'
'McDonald, Robert'
'Ferguson, Michael J.'
'Stryker, Jeffrey M.'

_publ_section_title
;
 Synthesis, Structure, and Reactivity of Alkyl-Substituted Half-Sandwich
 \h5-Pentadienyl Complexes of Cobalt
;
_journal_issue 23
_journal_name_full Organometallics
_journal_page_first 6807
_journal_paper_doi 10.1021/om900754h
_journal_volume 28
_journal_year 2009
_chemical_formula_moiety 'C10 H12 Co, B F4'
_chemical_formula_sum 'C10 H12 B Co F4'
_chemical_formula_weight 277.94
_chemical_name_systematic
;

 ?

;
_space_group_IT_number 14
_symmetry_cell_setting monoclinic
_symmetry_space_group_name_Hall '-P 2yn'
_symmetry_space_group_name_H-M 'P 1 21/n 1'
_atom_sites_solution_hydrogens geom
_atom_sites_solution_primary direct
_atom_sites_solution_secondary difmap
_audit_creation_method SHELXL-97
_cell_angle_alpha 90.00
_cell_angle_beta 94.013(6)
_cell_angle_gamma 90.00
_cell_formula_units_Z 4
_cell_length_a 7.363(3)
_cell_length_b 11.585(4)
_cell_length_c 12.837(5)
_cell_measurement_reflns_used 2154
_cell_measurement_temperature 193(2)
_cell_measurement_theta_max 25.74
_cell_measurement_theta_min 3.10
_cell_volume 1092.3(7)
_computing_cell_refinement 'Bruker SAINT (Bruker, 1997)'
_computing_data_collection 'Bruker SMART (Bruker, 1997)'
_computing_data_reduction 'Bruker SAINT (Bruker, 1997)'
_computing_molecular_graphics 'Bruker SHELXTL (Bruker, 1997)'
_computing_publication_material 'Bruker SHELXTL (Bruker, 1997)'
_computing_structure_refinement 'SHELXL-97 (Sheldrick, 1997)'
_computing_structure_solution 'SHELXS-97 (Sheldrick, 1990)'
_diffrn_ambient_temperature 193(2)
_diffrn_detector_area_resol_mean 8.192
_diffrn_measured_fraction_theta_full 1.000
_diffrn_measured_fraction_theta_max 1.000
_diffrn_measurement_device_type 'Bruker PLATFORM diffractometer/SMART 1000 CCD area detector'
_diffrn_measurement_method '\w scans'
_diffrn_radiation_monochromator graphite
_diffrn_radiation_source 'fine-focus sealed tube'
_diffrn_radiation_type MoK\a
_diffrn_radiation_wavelength 0.71073
_diffrn_reflns_av_R_equivalents 0.0000
_diffrn_reflns_av_sigmaI/netI 0.0476
_diffrn_reflns_limit_h_max 8
_diffrn_reflns_limit_h_min -8
_diffrn_reflns_limit_k_max 13
_diffrn_reflns_limit_k_min 0
_diffrn_reflns_limit_l_max 15
_diffrn_reflns_limit_l_min 0
_diffrn_reflns_number 3565
_diffrn_reflns_theta_full 25.00
_diffrn_reflns_theta_max 25.00
_diffrn_reflns_theta_min 2.37
_diffrn_standards_decay_% 0
_diffrn_standards_interval_time 0
_diffrn_standards_number 0
_exptl_absorpt_coefficient_mu 1.591
_exptl_absorpt_correction_T_max 0.9247
_exptl_absorpt_correction_T_min 0.6555
_exptl_absorpt_correction_type multi-scan
_exptl_absorpt_process_details 'TWINABS (Sheldrick, 2002)'
_exptl_crystal_colour orange
_exptl_crystal_density_diffrn 1.690
_exptl_crystal_density_method 'not measured'
_exptl_crystal_description plate
_exptl_crystal_F_000 560
_exptl_crystal_size_max 0.29
_exptl_crystal_size_mid 0.24
_exptl_crystal_size_min 0.05
_refine_diff_density_max 1.150
_refine_diff_density_min -0.375
_refine_diff_density_rms 0.103
_refine_ls_extinction_method none
_refine_ls_goodness_of_fit_ref 1.034
_refine_ls_hydrogen_treatment constr
_refine_ls_matrix_type full
_refine_ls_number_parameters 146
_refine_ls_number_reflns 3565
_refine_ls_number_restraints 0
_refine_ls_restrained_S_all 1.034
_refine_ls_R_factor_all 0.0800
_refine_ls_R_factor_gt 0.0547
_refine_ls_shift/su_max 0.000
_refine_ls_shift/su_mean 0.000
_refine_ls_structure_factor_coef Fsqd
_refine_ls_weighting_details 'calc w=1/[\s^2^(Fo^2^)+(0.0930P)^2^+0.0000P] where P=(Fo^2^+2Fc^2^)/3'
_refine_ls_weighting_scheme calc
_refine_ls_wR_factor_gt 0.1399
_refine_ls_wR_factor_ref 0.1520
_reflns_number_gt 2608
_reflns_number_total 3565
_reflns_threshold_expression I>2\s(I)
_cod_data_source_file om900754h_si_002.cif
_cod_data_source_block 15b
_cod_depositor_comments
;
The following automatic conversions were performed:

'_symmetry_cell_setting' value 'Monoclinic' changed to 'monoclinic'
according to /home/saulius/struct/CIF-dictionaries/cif_core.dic
dictionary named 'cif_core.dic' version 2.4.2 from 2011-04-26.

Automatic conversion script
Id: cif_fix_values 1715 2011-07-08 13:25:40Z adriana 
;
_cod_original_cell_volume 1092.4(7)
_cod_original_sg_symbol_H-M 'P 21/n'
_cod_database_code 4070372

loop_
_symmetry_equiv_pos_as_xyz
'x, y, z'
'-x+1/2, y+1/2, -z+1/2'
'-x, -y, -z'
'x-1/2, -y-1/2, z-1/2'

loop_
_atom_site_label
_atom_site_type_symbol
_atom_site_fract_x
_atom_site_fract_y
_atom_site_fract_z
_atom_site_U_iso_or_equiv
_atom_site_adp_type
_atom_site_occupancy
_atom_site_symmetry_multiplicity
_atom_site_calc_flag
_atom_site_refinement_flags
Co Co 0.23422(7) 0.23169(4) 0.02550(4) 0.0357(2) Uani 1 1 d .
C1 C 0.3988(7) 0.1935(4) -0.0977(4) 0.0642(14) Uani 1 1 d .
H1A H 0.4144 0.1110 -0.1150 0.077 Uiso 1 1 calc R
H1B H 0.3873 0.2449 -0.1594 0.077 Uiso 1 1 calc R
C2 C 0.4982(6) 0.2348(4) -0.0101(4) 0.0528(12) Uani 1 1 d .
H2 H 0.5569 0.3122 -0.0158 0.063 Uiso 1 1 calc R
C3 C 0.4859(6) 0.1894(4) 0.0908(4) 0.0600(13) Uani 1 1 d .
H3 H 0.5352 0.2385 0.1504 0.072 Uiso 1 1 calc R
C4 C 0.3542(7) 0.1057(4) 0.1135(4) 0.0607(13) Uani 1 1 d .
H4 H 0.3213 0.1013 0.1877 0.073 Uiso 1 1 calc R
C5 C 0.2375(7) 0.0519(4) 0.0402(4) 0.0707(15) Uani 1 1 d .
H5A H 0.1276 0.0151 0.0658 0.085 Uiso 1 1 calc R
H5B H 0.2935 0.0076 -0.0152 0.085 Uiso 1 1 calc R
C10 C 0.1724(6) 0.4043(4) 0.0293(4) 0.0543(12) Uani 1 1 d .
H10 H 0.2623 0.4688 0.0280 0.065 Uiso 1 1 calc R
C11 C 0.1165(6) 0.3519(4) 0.1179(4) 0.0574(13) Uani 1 1 d .
H11 H 0.1575 0.3719 0.1916 0.069 Uiso 1 1 calc R
C12 C -0.0092(6) 0.2622(4) 0.0852(4) 0.0578(13) Uani 1 1 d .
H12 H -0.0739 0.2096 0.1320 0.069 Uiso 1 1 calc R
C13 C -0.0274(6) 0.2633(4) -0.0242(4) 0.0537(12) Uani 1 1 d .
H13 H -0.1081 0.2119 -0.0697 0.064 Uiso 1 1 calc R
C14 C 0.0850(6) 0.3521(4) -0.0583(4) 0.0522(11) Uani 1 1 d .
H14 H 0.0998 0.3738 -0.1326 0.063 Uiso 1 1 calc R
F1 F 0.0045(4) -0.0942(3) 0.2206(2) 0.0794(9) Uani 1 1 d .
F2 F 0.0616(5) 0.0656(3) 0.3113(3) 0.1029(12) Uani 1 1 d .
F3 F -0.1475(6) -0.0543(3) 0.3605(3) 0.1221(16) Uani 1 1 d .
F4 F -0.1997(4) 0.0521(2) 0.2163(2) 0.0767(9) Uani 1 1 d .
B B -0.0743(8) -0.0106(5) 0.2758(4) 0.0513(13) Uani 1 1 d .

loop_
_atom_site_aniso_label
_atom_site_aniso_U_11
_atom_site_aniso_U_22
_atom_site_aniso_U_33
_atom_site_aniso_U_23
_atom_site_aniso_U_13
_atom_site_aniso_U_12
Co 0.0273(3) 0.0298(3) 0.0500(4) -0.0010(2) 0.0025(2) 0.0042(2)
C1 0.052(3) 0.062(3) 0.081(4) -0.006(3) 0.026(3) 0.013(3)
C2 0.032(2) 0.042(3) 0.086(4) 0.001(2) 0.015(2) 0.0038(19)
C3 0.039(3) 0.051(3) 0.088(4) -0.010(3) -0.009(2) 0.012(2)
C4 0.062(3) 0.050(3) 0.071(3) 0.015(2) 0.008(2) 0.028(3)
C5 0.061(3) 0.036(3) 0.115(5) 0.000(3) 0.005(3) 0.006(3)
C10 0.040(3) 0.036(3) 0.086(4) -0.003(2) 0.005(2) 0.0096(19)
C11 0.048(3) 0.065(3) 0.058(3) -0.026(2) -0.004(2) 0.023(3)
C12 0.041(3) 0.055(3) 0.080(4) 0.012(2) 0.025(2) 0.018(2)
C13 0.027(2) 0.052(3) 0.080(4) -0.016(2) -0.006(2) 0.012(2)
C14 0.045(3) 0.057(3) 0.054(3) 0.015(2) 0.002(2) 0.019(2)
F1 0.100(3) 0.073(2) 0.0647(18) -0.0157(14) 0.0039(16) 0.0276(17)
F2 0.094(3) 0.075(2) 0.133(3) -0.027(2) -0.035(2) 0.014(2)
F3 0.148(4) 0.107(3) 0.121(3) 0.061(2) 0.079(3) 0.064(3)
F4 0.077(2) 0.0621(19) 0.087(2) 0.0106(15) -0.0201(16) 0.0149(16)
B 0.061(4) 0.048(3) 0.044(3) 0.000(2) 0.001(3) 0.008(3)

loop_
_atom_type_symbol
_atom_type_description
_atom_type_scat_dispersion_real
_atom_type_scat_dispersion_imag
_atom_type_scat_source
C C 0.0033 0.0016 'International Tables Vol C Tables 4.2.6.8 and 6.1.1.4'
H H 0.0000 0.0000 'International Tables Vol C Tables 4.2.6.8 and 6.1.1.4'
B B 0.0013 0.0007 'International Tables Vol C Tables 4.2.6.8 and 6.1.1.4'
F F 0.0171 0.0103 'International Tables Vol C Tables 4.2.6.8 and 6.1.1.4'
Co Co 0.3494 0.9721 'International Tables Vol C Tables 4.2.6.8 and 6.1.1.4'

loop_
_geom_angle_atom_site_label_1
_geom_angle_atom_site_label_2
_geom_angle_atom_site_label_3
_geom_angle
C4 Co C13 132.9(2)
C4 Co C2 75.5(2)
C13 Co C2 146.5(2)
C4 Co C12 106.2(2)
C13 Co C12 40.5(2)
C2 Co C12 165.5(2)
C4 Co C14 173.4(2)
C13 Co C14 40.65(18)
C2 Co C14 111.05(19)
C12 Co C14 67.77(18)
C4 Co C3 40.9(2)
C13 Co C3 172.9(2)
C2 Co C3 40.5(2)
C12 Co C3 133.5(2)
C14 Co C3 145.4(2)
C4 Co C10 141.5(2)
C13 Co C10 67.83(18)
C2 Co C10 101.89(18)
C12 Co C10 67.52(18)
C14 Co C10 39.89(18)
C3 Co C10 114.88(19)
C4 Co C11 110.7(2)
C13 Co C11 68.22(18)
C2 Co C11 124.5(2)
C12 Co C11 41.07(19)
C14 Co C11 66.92(19)
C3 Co C11 109.41(19)
C10 Co C11 39.14(19)
C4 Co C5 39.19(19)
C13 Co C5 102.3(2)
C2 Co C5 91.9(2)
C12 Co C5 98.3(2)
C14 Co C5 137.1(2)
C3 Co C5 73.7(2)
C10 Co C5 165.8(2)
C11 Co C5 128.6(2)
C4 Co C1 90.9(2)
C13 Co C1 112.8(2)
C2 Co C1 39.02(19)
C12 Co C1 152.9(2)
C14 Co C1 93.7(2)
C3 Co C1 72.8(2)
C10 Co C1 111.3(2)
C11 Co C1 149.6(2)
C5 Co C1 81.7(2)
C2 C1 Co 67.5(3)
C1 C2 C3 123.7(5)
C1 C2 Co 73.5(3)
C3 C2 Co 70.2(3)
C2 C3 C4 122.3(4)
C2 C3 Co 69.3(2)
C4 C3 Co 68.5(3)
C5 C4 C3 125.0(5)
C5 C4 Co 73.5(3)
C3 C4 Co 70.6(3)
C4 C5 Co 67.3(3)
C11 C10 C14 109.1(4)
C11 C10 Co 70.7(3)
C14 C10 Co 69.4(3)
C10 C11 C12 107.5(4)
C10 C11 Co 70.1(3)
C12 C11 Co 68.3(2)
C13 C12 C11 107.6(4)
C13 C12 Co 69.4(2)
C11 C12 Co 70.6(3)
C12 C13 C14 107.5(4)
C12 C13 Co 70.1(3)
C14 C13 Co 70.3(2)
C10 C14 C13 108.3(4)
C10 C14 Co 70.7(2)
C13 C14 Co 69.1(2)
F3 B F1 111.4(4)
F3 B F4 111.0(5)
F1 B F4 112.7(4)
F3 B F2 107.2(4)
F1 B F2 107.5(5)
F4 B F2 106.8(4)

loop_
_geom_bond_atom_site_label_1
_geom_bond_atom_site_label_2
_geom_bond_distance
Co C4 2.012(4)
Co C13 2.020(4)
Co C2 2.028(4)
Co C12 2.029(4)
Co C14 2.036(4)
Co C3 2.039(4)
Co C10 2.052(4)
Co C11 2.059(4)
Co C5 2.092(5)
Co C1 2.106(5)
C1 C2 1.383(7)
C2 C3 1.407(7)
C3 C4 1.416(7)
C4 C5 1.378(7)
C10 C11 1.377(7)
C10 C14 1.395(6)
C11 C12 1.434(7)
C12 C13 1.401(7)
C13 C14 1.409(6)
F1 B 1.354(6)
F2 B 1.387(6)
F3 B 1.346(6)
F4 B 1.366(6)

loop_
_geom_torsion_atom_site_label_1
_geom_torsion_atom_site_label_2
_geom_torsion_atom_site_label_3
_geom_torsion_atom_site_label_4
_geom_torsion
C4 Co C1 C2 -65.3(3)
C13 Co C1 C2 156.6(3)
C12 Co C1 C2 164.6(4)
C14 Co C1 C2 119.4(3)
C3 Co C1 C2 -28.1(3)
C10 Co C1 C2 82.6(3)
C11 Co C1 C2 71.1(5)
C5 Co C1 C2 -103.5(3)
Co C1 C2 C3 51.5(4)
C4 Co C2 C1 110.2(3)
C13 Co C2 C1 -41.6(5)
C12 Co C2 C1 -151.1(7)
C14 Co C2 C1 -68.6(3)
C3 Co C2 C1 136.2(4)
C10 Co C2 C1 -109.2(3)
C11 Co C2 C1 -144.4(3)
C5 Co C2 C1 74.3(3)
C4 Co C2 C3 -26.0(3)
C13 Co C2 C3 -177.8(3)
C12 Co C2 C3 72.7(8)
C14 Co C2 C3 155.2(3)
C10 Co C2 C3 114.6(3)
C11 Co C2 C3 79.4(3)
C5 Co C2 C3 -61.9(3)
C1 Co C2 C3 -136.2(4)
C1 C2 C3 C4 -7.5(7)
Co C2 C3 C4 45.4(4)
C1 C2 C3 Co -52.9(4)
C4 Co C3 C2 139.7(4)
C13 Co C3 C2 170.0(14)
C12 Co C3 C2 -160.7(3)
C14 Co C3 C2 -43.6(5)
C10 Co C3 C2 -78.8(3)
C11 Co C3 C2 -120.8(3)
C5 Co C3 C2 113.3(3)
C1 Co C3 C2 27.1(3)
C13 Co C3 C4 30.3(16)
C2 Co C3 C4 -139.7(4)
C12 Co C3 C4 59.6(4)
C14 Co C3 C4 176.7(3)
C10 Co C3 C4 141.5(3)
C11 Co C3 C4 99.5(3)
C5 Co C3 C4 -26.4(3)
C1 Co C3 C4 -112.5(3)
C2 C3 C4 C5 6.5(7)
Co C3 C4 C5 52.2(4)
C2 C3 C4 Co -45.8(4)
C13 Co C4 C5 47.3(4)
C2 Co C4 C5 -111.8(3)
C12 Co C4 C5 83.2(4)
C14 Co C4 C5 59.0(18)
C3 Co C4 C5 -137.5(5)
C10 Co C4 C5 157.3(3)
C11 Co C4 C5 126.3(3)
C1 Co C4 C5 -75.6(3)
C13 Co C4 C3 -175.1(3)
C2 Co C4 C3 25.7(3)
C12 Co C4 C3 -139.3(3)
C14 Co C4 C3 -163.5(16)
C10 Co C4 C3 -65.2(4)
C11 Co C4 C3 -96.1(3)
C5 Co C4 C3 137.5(5)
C1 Co C4 C3 61.9(3)
C3 C4 C5 Co -51.0(4)
C13 Co C5 C4 -146.5(3)
C2 Co C5 C4 64.1(3)
C12 Co C5 C4 -105.5(3)
C14 Co C5 C4 -171.7(3)
C3 Co C5 C4 27.4(3)
C10 Co C5 C4 -101.7(8)
C11 Co C5 C4 -74.7(4)
C1 Co C5 C4 101.8(3)
C4 Co C10 C11 -49.6(4)
C13 Co C10 C11 82.3(3)
C2 Co C10 C11 -131.2(3)
C12 Co C10 C11 38.4(3)
C14 Co C10 C11 120.1(4)
C3 Co C10 C11 -90.6(3)
C5 Co C10 C11 34.3(9)
C1 Co C10 C11 -170.8(3)
C4 Co C10 C14 -169.8(3)
C13 Co C10 C14 -37.8(3)
C2 Co C10 C14 108.7(3)
C12 Co C10 C14 -81.8(3)
C3 Co C10 C14 149.3(3)
C11 Co C10 C14 -120.1(4)
C5 Co C10 C14 -85.8(9)
C1 Co C10 C14 69.1(3)
C14 C10 C11 C12 0.7(5)
Co C10 C11 C12 -58.3(3)
C14 C10 C11 Co 59.0(3)
C4 Co C11 C10 149.5(3)
C13 Co C11 C10 -81.2(3)
C2 Co C11 C10 63.3(3)
C12 Co C11 C10 -119.2(4)
C14 Co C11 C10 -37.1(3)
C3 Co C11 C10 105.9(3)
C5 Co C11 C10 -169.8(3)
C1 Co C11 C10 17.0(5)
C4 Co C11 C12 -91.2(3)
C13 Co C11 C12 38.0(3)
C2 Co C11 C12 -177.5(3)
C14 Co C11 C12 82.1(3)
C3 Co C11 C12 -134.9(3)
C10 Co C11 C12 119.2(4)
C5 Co C11 C12 -50.6(4)
C1 Co C11 C12 136.2(4)
C10 C11 C12 C13 -0.4(5)
Co C11 C12 C13 -59.8(3)
C10 C11 C12 Co 59.4(3)
C4 Co C12 C13 -138.7(3)
C2 Co C12 C13 126.7(8)
C14 Co C12 C13 38.4(3)
C3 Co C12 C13 -174.7(3)
C10 Co C12 C13 81.7(3)
C11 Co C12 C13 118.3(4)
C5 Co C12 C13 -99.3(3)
C1 Co C12 C13 -11.4(5)
C4 Co C12 C11 103.0(3)
C13 Co C12 C11 -118.3(4)
C2 Co C12 C11 8.4(9)
C14 Co C12 C11 -79.9(3)
C3 Co C12 C11 67.0(4)
C10 Co C12 C11 -36.6(3)
C5 Co C12 C11 142.4(3)
C1 Co C12 C11 -129.7(4)
C11 C12 C13 C14 0.0(5)
Co C12 C13 C14 -60.6(3)
C11 C12 C13 Co 60.6(3)
C4 Co C13 C12 60.0(4)
C2 Co C13 C12 -158.6(3)
C14 Co C13 C12 -118.0(4)
C3 Co C13 C12 33.1(16)
C10 Co C13 C12 -80.9(3)
C11 Co C13 C12 -38.5(3)
C5 Co C13 C12 88.4(3)
C1 Co C13 C12 174.4(3)
C4 Co C13 C14 178.0(3)
C2 Co C13 C14 -40.6(5)
C12 Co C13 C14 118.0(4)
C3 Co C13 C14 151.1(14)
C10 Co C13 C14 37.1(3)
C11 Co C13 C14 79.5(3)
C5 Co C13 C14 -153.6(3)
C1 Co C13 C14 -67.6(3)
C11 C10 C14 C13 -0.7(5)
Co C10 C14 C13 59.0(3)
C11 C10 C14 Co -59.8(3)
C12 C13 C14 C10 0.5(5)
Co C13 C14 C10 -60.0(3)
C12 C13 C14 Co 60.5(3)
C4 Co C14 C10 106.3(17)
C13 Co C14 C10 119.4(4)
C2 Co C14 C10 -83.3(3)
C12 Co C14 C10 81.1(3)
C3 Co C14 C10 -54.6(4)
C11 Co C14 C10 36.4(3)
C5 Co C14 C10 158.9(3)
C1 Co C14 C10 -119.3(3)
C4 Co C14 C13 -13.1(18)
C2 Co C14 C13 157.3(3)
C12 Co C14 C13 -38.3(3)
C3 Co C14 C13 -174.0(3)
C10 Co C14 C13 -119.4(4)
C11 Co C14 C13 -82.9(3)
C5 Co C14 C13 39.6(4)
C1 Co C14 C13 121.3(3)
